data_4307350
loop_
_publ_author_name
'Timothy J. Boyle'
'Robin M. Sewell'
'Leigh Anna M. Ottley'
'Harry D. Pratt'
'Christopher J. Quintana'
'Scott D. Bunge'

_publ_contact_author_address '1001 University Blvd, Albuquerque, NM 87106'
_publ_contact_author_email tjboyle@sandia.gov
_publ_contact_author_fax '(505) 272-7336'
_publ_contact_author_name 'Timothy J. Boyle et.al.'
_publ_section_title
;
Controlled Synthesis of a Structurally Characterized Family of Sterically
Constrained Heterocyclic Alkoxy-Modified Titanium Alkoxides
;
_journal_name_full 'Inorganic Chemistry'
_journal_page_first 1825
_journal_page_last 1835
_journal_paper_doi 10.1021/ic0618798
_journal_volume 46
_journal_year 2007
_chemical_formula_sum 'C44 H50 N2 O4 Ti'
_chemical_formula_weight 718.76
_chemical_name_common 8
_chemical_name_systematic
; 
 ? 
;
_space_group_IT_number 2
_symmetry_cell_setting triclinic
_symmetry_space_group_name_Hall '-P 1'
_symmetry_space_group_name_H-M 'P -1'
_atom_sites_solution_hydrogens geom
_atom_sites_solution_primary direct
_atom_sites_solution_secondary difmap
_audit_creation_method SHELXL-97
_cell_angle_alpha 63.106(11)
_cell_angle_beta 82.596(19)
_cell_angle_gamma 89.942(13)
_cell_formula_units_Z 2
_cell_length_a 12.663(8)
_cell_length_b 13.221(8)
_cell_length_c 14.489(12)
_cell_measurement_reflns_used 469
_cell_measurement_temperature 203(2)
_cell_measurement_theta_max 18.66
_cell_measurement_theta_min 2.30
_cell_volume 2141(3)
_computing_cell_refinement 'Bruker SMART'
_computing_data_collection 'Bruker SMART'
_computing_data_reduction 'Bruker SAINT'
_computing_molecular_graphics 'Bruker SHELXTL'
_computing_publication_material 'Bruker SHELXTL'
_computing_structure_refinement 'SHELXL-97 (Sheldrick, 1997)'
_computing_structure_solution 'SHELXS-97 (Sheldrick, 1990)'
_diffrn_ambient_temperature 203(2)
_diffrn_measured_fraction_theta_full 0.982
_diffrn_measured_fraction_theta_max 0.982
_diffrn_measurement_device_type 'CCD area detector'
_diffrn_measurement_method 'phi and omega scans'
_diffrn_radiation_monochromator graphite
_diffrn_radiation_source 'fine-focus sealed tube'
_diffrn_radiation_type MoK\a
_diffrn_radiation_wavelength 0.71073
_diffrn_reflns_av_R_equivalents 0.1078
_diffrn_reflns_av_sigmaI/netI 0.2357
_diffrn_reflns_limit_h_max 15
_diffrn_reflns_limit_h_min -15
_diffrn_reflns_limit_k_max 15
_diffrn_reflns_limit_k_min -15
_diffrn_reflns_limit_l_max 17
_diffrn_reflns_limit_l_min -17
_diffrn_reflns_number 15372
_diffrn_reflns_theta_full 25.18
_diffrn_reflns_theta_max 25.18
_diffrn_reflns_theta_min 1.59
_exptl_absorpt_coefficient_mu 0.240
_exptl_absorpt_correction_T_max 0.976
_exptl_absorpt_correction_T_min 0.972
_exptl_absorpt_correction_type multi-scan
_exptl_absorpt_process_details SADABS
_exptl_crystal_colour yellow
_exptl_crystal_density_diffrn 1.115
_exptl_crystal_density_method 'not measured'
_exptl_crystal_description rods
_exptl_crystal_F_000 764
_exptl_crystal_size_max 0.18
_exptl_crystal_size_mid 0.10
_exptl_crystal_size_min 0.10
_refine_diff_density_max 0.357
_refine_diff_density_min -0.331
_refine_diff_density_rms 0.071
_refine_ls_extinction_method none
_refine_ls_goodness_of_fit_ref 0.911
_refine_ls_hydrogen_treatment constr
_refine_ls_matrix_type full
_refine_ls_number_parameters 460
_refine_ls_number_reflns 7555
_refine_ls_number_restraints 0
_refine_ls_restrained_S_all 0.911
_refine_ls_R_factor_all 0.2014
_refine_ls_R_factor_gt 0.0885
_refine_ls_shift/su_max 0.005
_refine_ls_shift/su_mean 0.001
_refine_ls_structure_factor_coef Fsqd
_refine_ls_weighting_details 'calc w=1/[\s^2^(Fo^2^)+(0.0631P)^2^+0.0000P] where P=(Fo^2^+2Fc^2^)/3'
_refine_ls_weighting_scheme calc
_refine_ls_wR_factor_gt 0.1770
_refine_ls_wR_factor_ref 0.2142
_reflns_number_gt 2825
_reflns_number_total 7555
_reflns_threshold_expression >2sigma(I)
_cod_data_source_file ic0618798si20061106_104430_06.cif
_cod_data_source_block 6fb101tri
_cod_depositor_comments
;
The following automatic conversions were performed:
'_symmetry_cell_setting' value 'Triclinic' changed to 'triclinic'
according to '/home/saulius/struct/CIF-dictionaries/cif_core.dic'
dictionary named 'cif_core.dic' version 2.4.1 from
2010-06-29.

'_exptl_absorpt_correction_type' value 'MULTI-SCAN' changed
to 'multi-scan' according to
'/home/saulius/struct/CIF-dictionaries/cif_core.dic' dictionary named
'cif_core.dic' version 2.4.1 from 2010-06-29.

Automatic conversion script
Id: cif_fix_enum 1527 2010-12-29 10:47:43Z saulius 
;
_cod_database_code 4307350

loop_
_symmetry_equiv_pos_as_xyz
'x, y, z'
'-x, -y, -z'

loop_
_atom_site_label
_atom_site_type_symbol
_atom_site_fract_x
_atom_site_fract_y
_atom_site_fract_z
_atom_site_U_iso_or_equiv
_atom_site_adp_type
_atom_site_occupancy
_atom_site_symmetry_multiplicity
_atom_site_calc_flag
_atom_site_refinement_flags
_atom_site_disorder_assembly
_atom_site_disorder_group
Ti1 Ti 0.24997(10) 0.04777(9) 0.00021(9) 0.0339(4) Uani 1 1 d . . .
O1 O 0.1123(3) -0.0160(3) 0.0626(3) 0.0373(11) Uani 1 1 d . . .
O2 O 0.3884(3) 0.0477(3) -0.0633(3) 0.0381(11) Uani 1 1 d . . .
O3 O 0.2021(4) 0.1857(3) -0.0946(3) 0.0464(12) Uani 1 1 d . . .
O4 O 0.2964(3) 0.0908(3) 0.0950(3) 0.0411(12) Uani 1 1 d . . .
N1 N 0.2698(4) -0.1362(4) 0.1109(4) 0.0323(13) Uani 1 1 d . . .
N2 N 0.2299(4) -0.0256(4) -0.1096(4) 0.0367(14) Uani 1 1 d . . .
C1 C 0.0817(5) -0.1325(5) 0.1241(5) 0.0462(19) Uani 1 1 d . . .
H1A H 0.0432 -0.1601 0.0845 0.055 Uiso 1 1 calc R . .
H1B H 0.0337 -0.1435 0.1871 0.055 Uiso 1 1 calc R . .
C2 C 0.1768(5) -0.1979(5) 0.1543(5) 0.0381(17) Uani 1 1 d . . .
C3 C 0.1748(6) -0.3123(6) 0.2259(6) 0.060(2) Uani 1 1 d . . .
H3 H 0.1094 -0.3555 0.2556 0.072 Uiso 1 1 calc R . .
C4 C 0.2691(6) -0.3618(6) 0.2531(6) 0.060(2) Uani 1 1 d . . .
H4 H 0.2683 -0.4387 0.3022 0.072 Uiso 1 1 calc R . .
C5 C 0.3638(6) -0.2987(5) 0.2086(6) 0.049(2) Uani 1 1 d . . .
H5 H 0.4289 -0.3313 0.2262 0.059 Uiso 1 1 calc R . .
C6 C 0.3614(6) -0.1857(5) 0.1370(5) 0.0411(18) Uani 1 1 d . . .
H6 H 0.4263 -0.1420 0.1054 0.049 Uiso 1 1 calc R . .
C7 C 0.4202(6) -0.0099(6) -0.1238(5) 0.051(2) Uani 1 1 d . . .
H7A H 0.4564 -0.0780 -0.0826 0.062 Uiso 1 1 calc R . .
H7B H 0.4698 0.0399 -0.1861 0.062 Uiso 1 1 calc R . .
C8 C 0.3224(5) -0.0424(5) -0.1552(5) 0.0341(16) Uani 1 1 d . . .
C9 C 0.3264(6) -0.0865(6) -0.2256(6) 0.058(2) Uani 1 1 d . . .
H9 H 0.3921 -0.1020 -0.2535 0.069 Uiso 1 1 calc R . .
C10 C 0.2320(6) -0.1074(6) -0.2543(6) 0.058(2) Uani 1 1 d . . .
H10 H 0.2334 -0.1339 -0.3047 0.069 Uiso 1 1 calc R . .
C11 C 0.1351(6) -0.0894(5) -0.2089(6) 0.0487(19) Uani 1 1 d . . .
H11 H 0.0702 -0.1043 -0.2268 0.058 Uiso 1 1 calc R . .
C12 C 0.1376(6) -0.0486(5) -0.1359(5) 0.0404(18) Uani 1 1 d . . .
H12 H 0.0727 -0.0367 -0.1038 0.048 Uiso 1 1 calc R . .
C13 C 0.2545(5) 0.2887(5) -0.1661(5) 0.0394(17) Uani 1 1 d . . .
C14 C 0.3294(6) 0.3424(5) -0.1388(6) 0.061(2) Uani 1 1 d . . .
H14 H 0.3467 0.3082 -0.0705 0.073 Uiso 1 1 calc R . .
C15 C 0.3800(6) 0.4484(6) -0.2133(6) 0.058(2) Uani 1 1 d . . .
H15 H 0.4307 0.4839 -0.1935 0.070 Uiso 1 1 calc R . .
C16 C 0.3568(5) 0.5013(5) -0.3147(5) 0.0347(16) Uani 1 1 d . . .
C17 C 0.2832(5) 0.4443(5) -0.3390(5) 0.0383(17) Uani 1 1 d . . .
H17 H 0.2665 0.4769 -0.4076 0.046 Uiso 1 1 calc R . .
C18 C 0.2325(5) 0.3403(5) -0.2663(5) 0.0368(17) Uani 1 1 d . . .
H18 H 0.1822 0.3049 -0.2865 0.044 Uiso 1 1 calc R . .
C19 C 0.4164(5) 0.6147(5) -0.3909(5) 0.0362(17) Uani 1 1 d . . .
C20 C 0.5376(6) 0.6053(6) -0.4054(8) 0.091(3) Uani 1 1 d . . .
H20A H 0.5538 0.5480 -0.4296 0.110 Uiso 1 1 calc R . .
H20B H 0.5635 0.5803 -0.3380 0.110 Uiso 1 1 calc R . .
C21 C 0.3899(6) 0.7061(5) -0.3568(5) 0.048(2) Uani 1 1 d . . .
H21A H 0.4087 0.6818 -0.2866 0.058 Uiso 1 1 calc R . .
H21B H 0.3130 0.7154 -0.3533 0.058 Uiso 1 1 calc R . .
C22 C 0.5964(6) 0.7214(7) -0.4860(10) 0.093(4) Uani 1 1 d . . .
H22 H 0.6742 0.7126 -0.4939 0.112 Uiso 1 1 calc R . .
C23 C 0.5586(9) 0.7633(8) -0.5912(9) 0.104(4) Uani 1 1 d . . .
H23A H 0.5966 0.8361 -0.6407 0.125 Uiso 1 1 calc R . .
H23B H 0.5735 0.7085 -0.6187 0.125 Uiso 1 1 calc R . .
C24 C 0.4440(7) 0.7773(6) -0.5795(6) 0.061(2) Uani 1 1 d . . .
H24 H 0.4197 0.8042 -0.6486 0.073 Uiso 1 1 calc R . .
C25 C 0.3865(6) 0.6589(5) -0.5037(5) 0.052(2) Uani 1 1 d . . .
H25A H 0.4067 0.6044 -0.5304 0.063 Uiso 1 1 calc R . .
H25B H 0.3091 0.6647 -0.5010 0.063 Uiso 1 1 calc R . .
C26 C 0.4191(5) 0.8625(5) -0.5403(5) 0.0485(19) Uani 1 1 d . . .
H26A H 0.3425 0.8738 -0.5369 0.058 Uiso 1 1 calc R . .
H26B H 0.4576 0.9355 -0.5887 0.058 Uiso 1 1 calc R . .
C27 C 0.4510(6) 0.8226(5) -0.4335(5) 0.0475(19) Uani 1 1 d . . .
H27 H 0.4344 0.8794 -0.4078 0.057 Uiso 1 1 calc R . .
C28 C 0.5724(6) 0.8064(7) -0.4414(7) 0.080(3) Uani 1 1 d . . .
H28A H 0.6120 0.8795 -0.4873 0.096 Uiso 1 1 calc R . .
H28B H 0.5947 0.7774 -0.3721 0.096 Uiso 1 1 calc R . .
C29 C 0.2458(5) 0.1227(5) 0.1661(5) 0.0372(17) Uani 1 1 d . . .
C30 C 0.1702(7) 0.2047(6) 0.1384(6) 0.068(3) Uani 1 1 d . . .
H30 H 0.1520 0.2395 0.0704 0.081 Uiso 1 1 calc R . .
C31 C 0.1223(6) 0.2333(6) 0.2156(6) 0.059(2) Uani 1 1 d . . .
H31 H 0.0727 0.2897 0.1961 0.071 Uiso 1 1 calc R . .
C32 C 0.1415(5) 0.1870(5) 0.3141(5) 0.0304(15) Uani 1 1 d . . .
C33 C 0.2171(5) 0.1052(5) 0.3381(5) 0.0365(16) Uani 1 1 d . . .
H33 H 0.2338 0.0697 0.4067 0.044 Uiso 1 1 calc R . .
C34 C 0.2682(5) 0.0742(5) 0.2664(5) 0.0361(17) Uani 1 1 d . . .
H34 H 0.3190 0.0192 0.2863 0.043 Uiso 1 1 calc R . .
C35 C 0.0833(5) 0.2228(5) 0.3907(5) 0.0365(17) Uani 1 1 d . . .
C36 C -0.0366(6) 0.2002(8) 0.4050(7) 0.084(3) Uani 1 1 d . . .
H36A H -0.0528 0.1191 0.4285 0.101 Uiso 1 1 calc R . .
H36B H -0.0621 0.2425 0.3375 0.101 Uiso 1 1 calc R . .
C37 C 0.1132(6) 0.1558(6) 0.5045(6) 0.061(2) Uani 1 1 d . . .
H37A H 0.0929 0.0749 0.5315 0.074 Uiso 1 1 calc R . .
H37B H 0.1907 0.1638 0.5013 0.074 Uiso 1 1 calc R . .
C38 C -0.0976(6) 0.2355(9) 0.4865(10) 0.094(4) Uani 1 1 d . . .
H38 H -0.1753 0.2179 0.4953 0.112 Uiso 1 1 calc R . .
C39 C -0.0560(9) 0.1732(8) 0.5895(9) 0.109(4) Uani 1 1 d . . .
H39A H -0.0945 0.1949 0.6404 0.130 Uiso 1 1 calc R . .
H39B H -0.0702 0.0913 0.6158 0.130 Uiso 1 1 calc R . .
C40 C 0.0583(7) 0.1977(6) 0.5807(6) 0.058(2) Uani 1 1 d . . .
H40 H 0.0821 0.1557 0.6500 0.070 Uiso 1 1 calc R . .
C41 C -0.0731(6) 0.3638(7) 0.4424(7) 0.077(3) Uani 1 1 d . . .
H41A H -0.1121 0.3911 0.4889 0.093 Uiso 1 1 calc R . .
H41B H -0.0964 0.4038 0.3735 0.093 Uiso 1 1 calc R . .
C42 C 0.0827(5) 0.3226(6) 0.5399(5) 0.0469(19) Uani 1 1 d . . .
H42A H 0.1596 0.3378 0.5344 0.056 Uiso 1 1 calc R . .
H42B H 0.0457 0.3479 0.5888 0.056 Uiso 1 1 calc R . .
C43 C 0.0472(6) 0.3883(5) 0.4330(5) 0.047(2) Uani 1 1 d . . .
H43 H 0.0631 0.4708 0.4069 0.057 Uiso 1 1 calc R . .
C44 C 0.1084(5) 0.3488(5) 0.3574(5) 0.0439(18) Uani 1 1 d . . .
H44A H 0.0898 0.3941 0.2871 0.053 Uiso 1 1 calc R . .
H44B H 0.1852 0.3622 0.3540 0.053 Uiso 1 1 calc R . .

loop_
_atom_site_aniso_label
_atom_site_aniso_U_11
_atom_site_aniso_U_22
_atom_site_aniso_U_33
_atom_site_aniso_U_23
_atom_site_aniso_U_13
_atom_site_aniso_U_12
Ti1 0.0534(8) 0.0229(6) 0.0223(7) -0.0074(5) -0.0066(6) 0.0067(6)
O1 0.048(3) 0.029(2) 0.028(3) -0.009(2) -0.002(2) 0.010(2)
O2 0.045(3) 0.034(3) 0.030(3) -0.011(2) -0.002(2) -0.001(2)
O3 0.071(3) 0.024(2) 0.041(3) -0.011(2) -0.013(3) 0.010(2)
O4 0.065(3) 0.038(3) 0.030(3) -0.022(2) -0.017(2) 0.016(2)
N1 0.035(3) 0.033(3) 0.024(3) -0.009(3) -0.002(3) 0.007(3)
N2 0.044(4) 0.033(3) 0.029(3) -0.011(3) -0.003(3) 0.002(3)
C1 0.040(5) 0.047(5) 0.034(4) -0.006(4) 0.006(4) 0.007(4)
C2 0.044(5) 0.033(4) 0.030(4) -0.010(3) 0.000(4) 0.008(4)
C3 0.052(5) 0.040(5) 0.054(5) 0.002(4) 0.009(4) 0.002(4)
C4 0.062(6) 0.036(4) 0.061(6) -0.004(4) -0.016(5) 0.005(4)
C5 0.044(5) 0.024(4) 0.065(5) -0.006(4) -0.013(4) 0.011(3)
C6 0.048(5) 0.031(4) 0.037(4) -0.011(3) 0.001(4) -0.007(3)
C7 0.058(5) 0.065(5) 0.030(4) -0.023(4) 0.007(4) -0.007(4)
C8 0.040(4) 0.041(4) 0.020(4) -0.012(3) -0.001(3) -0.002(3)
C9 0.050(5) 0.084(6) 0.054(5) -0.046(5) -0.003(4) -0.005(4)
C10 0.057(5) 0.080(6) 0.060(6) -0.052(5) -0.011(5) 0.013(4)
C11 0.045(5) 0.053(5) 0.063(5) -0.039(4) -0.014(4) 0.009(4)
C12 0.053(5) 0.036(4) 0.038(4) -0.019(3) -0.020(4) 0.017(3)
C13 0.056(5) 0.025(4) 0.042(5) -0.017(4) -0.012(4) 0.005(3)
C14 0.103(7) 0.033(4) 0.040(5) -0.002(4) -0.042(5) -0.003(4)
C15 0.072(6) 0.037(4) 0.068(6) -0.018(4) -0.038(5) 0.001(4)
C16 0.041(4) 0.027(4) 0.037(4) -0.011(3) -0.020(4) 0.013(3)
C17 0.043(4) 0.041(4) 0.032(4) -0.015(4) -0.012(3) 0.010(3)
C18 0.051(5) 0.034(4) 0.028(4) -0.014(3) -0.014(4) 0.009(3)
C19 0.038(4) 0.029(4) 0.043(5) -0.015(3) -0.017(4) 0.006(3)
C20 0.043(5) 0.042(5) 0.151(10) -0.008(5) -0.024(6) 0.012(4)
C21 0.087(6) 0.031(4) 0.026(4) -0.014(3) -0.005(4) -0.001(4)
C22 0.036(5) 0.051(6) 0.190(12) -0.051(8) -0.018(7) 0.005(4)
C23 0.104(9) 0.066(7) 0.133(11) -0.053(7) 0.050(8) 0.001(6)
C24 0.082(7) 0.059(5) 0.030(5) -0.017(4) 0.019(4) -0.029(5)
C25 0.073(5) 0.039(4) 0.046(5) -0.025(4) 0.012(4) -0.014(4)
C26 0.045(5) 0.042(4) 0.037(5) 0.000(4) -0.004(4) 0.001(4)
C27 0.079(6) 0.026(4) 0.034(4) -0.013(3) -0.003(4) 0.008(4)
C28 0.069(6) 0.063(6) 0.094(7) -0.018(5) -0.040(6) -0.025(5)
C29 0.054(5) 0.028(4) 0.038(4) -0.018(3) -0.019(4) 0.008(3)
C30 0.130(8) 0.051(5) 0.043(5) -0.029(4) -0.052(5) 0.054(5)
C31 0.074(6) 0.056(5) 0.076(6) -0.046(5) -0.043(5) 0.043(4)
C32 0.041(4) 0.031(4) 0.028(4) -0.017(3) -0.023(3) 0.012(3)
C33 0.040(4) 0.033(4) 0.036(4) -0.015(3) -0.007(3) 0.003(3)
C34 0.048(5) 0.026(4) 0.032(4) -0.010(3) -0.012(4) 0.010(3)
C35 0.040(4) 0.033(4) 0.046(5) -0.025(4) -0.013(4) 0.007(3)
C36 0.044(5) 0.129(8) 0.141(9) -0.112(8) -0.025(6) 0.014(5)
C37 0.085(6) 0.036(4) 0.052(5) -0.015(4) 0.010(5) 0.015(4)
C38 0.020(5) 0.137(10) 0.206(13) -0.149(10) -0.017(6) 0.014(5)
C39 0.100(9) 0.090(8) 0.151(12) -0.084(8) 0.044(8) -0.042(7)
C40 0.075(6) 0.051(5) 0.034(5) -0.011(4) 0.006(4) 0.007(4)
C41 0.053(6) 0.112(8) 0.109(8) -0.076(7) -0.050(5) 0.055(5)
C42 0.048(5) 0.059(5) 0.040(5) -0.028(4) -0.007(4) 0.012(4)
C43 0.089(6) 0.025(4) 0.030(4) -0.017(3) 0.002(4) -0.003(4)
C44 0.068(5) 0.028(4) 0.031(4) -0.010(3) -0.006(4) 0.005(3)

loop_
_atom_type_symbol
_atom_type_description
_atom_type_scat_dispersion_real
_atom_type_scat_dispersion_imag
_atom_type_scat_source
C C 0.0033 0.0016 'International Tables Vol C Tables 4.2.6.8 and 6.1.1.4'
H H 0.0000 0.0000 'International Tables Vol C Tables 4.2.6.8 and 6.1.1.4'
N N 0.0061 0.0033 'International Tables Vol C Tables 4.2.6.8 and 6.1.1.4'
O O 0.0106 0.0060 'International Tables Vol C Tables 4.2.6.8 and 6.1.1.4'
Ti Ti 0.2776 0.4457 'International Tables Vol C Tables 4.2.6.8 and 6.1.1.4'

loop_
_geom_angle_atom_site_label_1
_geom_angle_atom_site_label_2
_geom_angle_atom_site_label_3
_geom_angle
_geom_angle_site_symmetry_1
_geom_angle_site_symmetry_3
_geom_angle_publ_flag
O4 Ti1 O1 103.26(19) . . ?
O4 Ti1 O2 93.77(19) . . ?
O1 Ti1 O2 153.62(17) . . ?
O4 Ti1 O3 100.53(18) . . ?
O1 Ti1 O3 93.56(19) . . ?
O2 Ti1 O3 103.07(19) . . ?
O4 Ti1 N2 166.42(19) . . ?
O1 Ti1 N2 85.00(19) . . ?
O2 Ti1 N2 74.93(19) . . ?
O3 Ti1 N2 89.55(19) . . ?
O4 Ti1 N1 89.52(18) . . ?
O1 Ti1 N1 74.46(18) . . ?
O2 Ti1 N1 85.85(18) . . ?
O3 Ti1 N1 166.0(2) . . ?
N2 Ti1 N1 82.26(18) . . ?
C1 O1 Ti1 126.7(4) . . ?
C7 O2 Ti1 126.5(4) . . ?
C13 O3 Ti1 132.8(4) . . ?
C29 O4 Ti1 133.9(4) . . ?
C2 N1 C6 119.4(5) . . ?
C2 N1 Ti1 113.1(4) . . ?
C6 N1 Ti1 127.4(4) . . ?
C8 N2 C12 119.1(5) . . ?
C8 N2 Ti1 113.5(4) . . ?
C12 N2 Ti1 127.3(4) . . ?
O1 C1 C2 110.1(5) . . ?
O1 C1 H1A 109.6 . . ?
C2 C1 H1A 109.6 . . ?
O1 C1 H1B 109.6 . . ?
C2 C1 H1B 109.6 . . ?
H1A C1 H1B 108.2 . . ?
N1 C2 C3 120.4(6) . . ?
N1 C2 C1 114.3(6) . . ?
C3 C2 C1 125.1(6) . . ?
C4 C3 C2 119.6(7) . . ?
C4 C3 H3 120.2 . . ?
C2 C3 H3 120.2 . . ?
C5 C4 C3 119.8(7) . . ?
C5 C4 H4 120.1 . . ?
C3 C4 H4 120.1 . . ?
C4 C5 C6 118.2(6) . . ?
C4 C5 H5 120.9 . . ?
C6 C5 H5 120.9 . . ?
N1 C6 C5 122.4(6) . . ?
N1 C6 H6 118.8 . . ?
C5 C6 H6 118.8 . . ?
O2 C7 C8 108.4(5) . . ?
O2 C7 H7A 110.0 . . ?
C8 C7 H7A 110.0 . . ?
O2 C7 H7B 110.0 . . ?
C8 C7 H7B 110.0 . . ?
H7A C7 H7B 108.4 . . ?
N2 C8 C9 122.1(6) . . ?
N2 C8 C7 114.9(6) . . ?
C9 C8 C7 123.1(6) . . ?
C8 C9 C10 118.7(7) . . ?
C8 C9 H9 120.7 . . ?
C10 C9 H9 120.7 . . ?
C9 C10 C11 120.2(7) . . ?
C9 C10 H10 119.9 . . ?
C11 C10 H10 119.9 . . ?
C10 C11 C12 117.6(6) . . ?
C10 C11 H11 121.2 . . ?
C12 C11 H11 121.2 . . ?
N2 C12 C11 122.3(6) . . ?
N2 C12 H12 118.9 . . ?
C11 C12 H12 118.9 . . ?
C18 C13 C14 118.1(6) . . ?
C18 C13 O3 120.1(6) . . ?
C14 C13 O3 121.8(6) . . ?
C13 C14 C15 120.2(6) . . ?
C13 C14 H14 119.9 . . ?
C15 C14 H14 119.9 . . ?
C16 C15 C14 121.6(6) . . ?
C16 C15 H15 119.2 . . ?
C14 C15 H15 119.2 . . ?
C17 C16 C15 116.3(6) . . ?
C17 C16 C19 125.3(6) . . ?
C15 C16 C19 118.3(6) . . ?
C16 C17 C18 122.6(6) . . ?
C16 C17 H17 118.7 . . ?
C18 C17 H17 118.7 . . ?
C13 C18 C17 121.2(6) . . ?
C13 C18 H18 119.4 . . ?
C17 C18 H18 119.4 . . ?
C21 C19 C16 111.2(5) . . ?
C21 C19 C20 110.1(6) . . ?
C16 C19 C20 112.2(5) . . ?
C21 C19 C25 106.9(5) . . ?
C16 C19 C25 111.9(5) . . ?
C20 C19 C25 104.1(6) . . ?
C19 C20 C22 111.2(6) . . ?
C19 C20 H20A 109.4 . . ?
C22 C20 H20A 109.4 . . ?
C19 C20 H20B 109.4 . . ?
C22 C20 H20B 109.4 . . ?
H20A C20 H20B 108.0 . . ?
C19 C21 C27 111.9(5) . . ?
C19 C21 H21A 109.2 . . ?
C27 C21 H21A 109.2 . . ?
C19 C21 H21B 109.2 . . ?
C27 C21 H21B 109.2 . . ?
H21A C21 H21B 107.9 . . ?
C23 C22 C28 110.3(7) . . ?
C23 C22 C20 111.2(8) . . ?
C28 C22 C20 107.1(9) . . ?
C23 C22 H22 109.4 . . ?
C28 C22 H22 109.4 . . ?
C20 C22 H22 109.4 . . ?
C24 C23 C22 109.2(8) . . ?
C24 C23 H23A 109.8 . . ?
C22 C23 H23A 109.8 . . ?
C24 C23 H23B 109.8 . . ?
C22 C23 H23B 109.8 . . ?
H23A C23 H23B 108.3 . . ?
C23 C24 C26 111.0(7) . . ?
C23 C24 C25 108.1(7) . . ?
C26 C24 C25 111.5(6) . . ?
C23 C24 H24 108.7 . . ?
C26 C24 H24 108.7 . . ?
C25 C24 H24 108.7 . . ?
C24 C25 C19 111.3(6) . . ?
C24 C25 H25A 109.4 . . ?
C19 C25 H25A 109.4 . . ?
C24 C25 H25B 109.4 . . ?
C19 C25 H25B 109.4 . . ?
H25A C25 H25B 108.0 . . ?
C24 C26 C27 110.3(6) . . ?
C24 C26 H26A 109.6 . . ?
C27 C26 H26A 109.6 . . ?
C24 C26 H26B 109.6 . . ?
C27 C26 H26B 109.6 . . ?
H26A C26 H26B 108.1 . . ?
C26 C27 C28 108.4(6) . . ?
C26 C27 C21 109.4(6) . . ?
C28 C27 C21 108.9(6) . . ?
C26 C27 H27 110.0 . . ?
C28 C27 H27 110.0 . . ?
C21 C27 H27 110.0 . . ?
C22 C28 C27 108.8(6) . . ?
C22 C28 H28A 109.9 . . ?
C27 C28 H28A 109.9 . . ?
C22 C28 H28B 109.9 . . ?
C27 C28 H28B 109.9 . . ?
H28A C28 H28B 108.3 . . ?
C34 C29 O4 120.2(6) . . ?
C34 C29 C30 118.5(6) . . ?
O4 C29 C30 121.3(6) . . ?
C29 C30 C31 117.8(6) . . ?
C29 C30 H30 121.1 . . ?
C31 C30 H30 121.1 . . ?
C32 C31 C30 125.2(6) . . ?
C32 C31 H31 117.4 . . ?
C30 C31 H31 117.4 . . ?
C31 C32 C33 114.9(6) . . ?
C31 C32 C35 120.5(6) . . ?
C33 C32 C35 124.7(6) . . ?
C34 C33 C32 123.1(6) . . ?
C34 C33 H33 118.5 . . ?
C32 C33 H33 118.5 . . ?
C29 C34 C33 120.5(6) . . ?
C29 C34 H34 119.7 . . ?
C33 C34 H34 119.7 . . ?
C32 C35 C36 112.2(5) . . ?
C32 C35 C44 111.4(5) . . ?
C36 C35 C44 109.1(6) . . ?
C32 C35 C37 113.3(5) . . ?
C36 C35 C37 104.2(6) . . ?
C44 C35 C37 106.2(5) . . ?
C35 C36 C38 112.4(6) . . ?
C35 C36 H36A 109.1 . . ?
C38 C36 H36A 109.1 . . ?
C35 C36 H36B 109.1 . . ?
C38 C36 H36B 109.1 . . ?
H36A C36 H36B 107.9 . . ?
C40 C37 C35 112.9(6) . . ?
C40 C37 H37A 109.0 . . ?
C35 C37 H37A 109.0 . . ?
C40 C37 H37B 109.0 . . ?
C35 C37 H37B 109.0 . . ?
H37A C37 H37B 107.8 . . ?
C39 C38 C41 109.9(7) . . ?
C39 C38 C36 109.2(7) . . ?
C41 C38 C36 106.4(9) . . ?
C39 C38 H38 110.4 . . ?
C41 C38 H38 110.4 . . ?
C36 C38 H38 110.4 . . ?
C40 C39 C38 112.4(8) . . ?
C40 C39 H39A 109.1 . . ?
C38 C39 H39A 109.1 . . ?
C40 C39 H39B 109.1 . . ?
C38 C39 H39B 109.1 . . ?
H39A C39 H39B 107.8 . . ?
C39 C40 C42 110.4(7) . . ?
C39 C40 C37 106.1(7) . . ?
C42 C40 C37 110.9(6) . . ?
C39 C40 H40 109.8 . . ?
C42 C40 H40 109.8 . . ?
C37 C40 H40 109.8 . . ?
C38 C41 C43 109.4(6) . . ?
C38 C41 H41A 109.8 . . ?
C43 C41 H41A 109.8 . . ?
C38 C41 H41B 109.8 . . ?
C43 C41 H41B 109.8 . . ?
H41A C41 H41B 108.2 . . ?
C40 C42 C43 110.4(6) . . ?
C40 C42 H42A 109.6 . . ?
C43 C42 H42A 109.6 . . ?
C40 C42 H42B 109.6 . . ?
C43 C42 H42B 109.6 . . ?
H42A C42 H42B 108.1 . . ?
C42 C43 C41 109.2(6) . . ?
C42 C43 C44 108.4(5) . . ?
C41 C43 C44 109.9(6) . . ?
C42 C43 H43 109.8 . . ?
C41 C43 H43 109.8 . . ?
C44 C43 H43 109.8 . . ?
C35 C44 C43 112.4(5) . . ?
C35 C44 H44A 109.1 . . ?
C43 C44 H44A 109.1 . . ?
C35 C44 H44B 109.1 . . ?
C43 C44 H44B 109.1 . . ?
H44A C44 H44B 107.9 . . ?

loop_
_geom_bond_atom_site_label_1
_geom_bond_atom_site_label_2
_geom_bond_distance
_geom_bond_site_symmetry_2
_geom_bond_publ_flag
Ti1 O4 1.863(4) . ?
Ti1 O1 1.864(4) . ?
Ti1 O2 1.872(4) . ?
Ti1 O3 1.878(4) . ?
Ti1 N2 2.245(5) . ?
Ti1 N1 2.264(5) . ?
O1 C1 1.410(7) . ?
O2 C7 1.422(7) . ?
O3 C13 1.384(7) . ?
O4 C29 1.368(7) . ?
N1 C2 1.340(7) . ?
N1 C6 1.344(7) . ?
N2 C8 1.338(7) . ?
N2 C12 1.351(7) . ?
C1 C2 1.476(8) . ?
C1 H1A 0.9800 . ?
C1 H1B 0.9800 . ?
C2 C3 1.393(8) . ?
C3 C4 1.377(9) . ?
C3 H3 0.9400 . ?
C4 C5 1.366(9) . ?
C4 H4 0.9400 . ?
C5 C6 1.384(8) . ?
C5 H5 0.9400 . ?
C6 H6 0.9400 . ?
C7 C8 1.500(8) . ?
C7 H7A 0.9800 . ?
C7 H7B 0.9800 . ?
C8 C9 1.381(8) . ?
C9 C10 1.383(9) . ?
C9 H9 0.9400 . ?
C10 C11 1.389(9) . ?
C10 H10 0.9400 . ?
C11 C12 1.390(8) . ?
C11 H11 0.9400 . ?
C12 H12 0.9400 . ?
C13 C18 1.363(8) . ?
C13 C14 1.382(8) . ?
C14 C15 1.413(9) . ?
C14 H14 0.9400 . ?
C15 C16 1.385(9) . ?
C15 H15 0.9400 . ?
C16 C17 1.374(8) . ?
C16 C19 1.525(8) . ?
C17 C18 1.389(8) . ?
C17 H17 0.9400 . ?
C18 H18 0.9400 . ?
C19 C21 1.521(8) . ?
C19 C20 1.534(9) . ?
C19 C25 1.566(9) . ?
C20 C22 1.559(11) . ?
C20 H20A 0.9800 . ?
C20 H20B 0.9800 . ?
C21 C27 1.562(8) . ?
C21 H21A 0.9800 . ?
C21 H21B 0.9800 . ?
C22 C23 1.510(13) . ?
C22 C28 1.543(11) . ?
C22 H22 0.9900 . ?
C23 C24 1.461(11) . ?
C23 H23A 0.9800 . ?
C23 H23B 0.9800 . ?
C24 C26 1.491(9) . ?
C24 C25 1.558(9) . ?
C24 H24 0.9900 . ?
C25 H25A 0.9800 . ?
C25 H25B 0.9800 . ?
C26 C27 1.502(9) . ?
C26 H26A 0.9800 . ?
C26 H26B 0.9800 . ?
C27 C28 1.548(9) . ?
C27 H27 0.9900 . ?
C28 H28A 0.9800 . ?
C28 H28B 0.9800 . ?
C29 C34 1.366(8) . ?
C29 C30 1.399(8) . ?
C30 C31 1.402(9) . ?
C30 H30 0.9400 . ?
C31 C32 1.330(8) . ?
C31 H31 0.9400 . ?
C32 C33 1.398(7) . ?
C32 C35 1.504(8) . ?
C33 C34 1.370(8) . ?
C33 H33 0.9400 . ?
C34 H34 0.9400 . ?
C35 C36 1.517(9) . ?
C35 C44 1.530(7) . ?
C35 C37 1.577(9) . ?
C36 C38 1.572(10) . ?
C36 H36A 0.9800 . ?
C36 H36B 0.9800 . ?
C37 C40 1.538(9) . ?
C37 H37A 0.9800 . ?
C37 H37B 0.9800 . ?
C38 C39 1.508(13) . ?
C38 C41 1.534(11) . ?
C38 H38 0.9900 . ?
C39 C40 1.460(11) . ?
C39 H39A 0.9800 . ?
C39 H39B 0.9800 . ?
C40 C42 1.497(9) . ?
C40 H40 0.9900 . ?
C41 C43 1.534(9) . ?
C41 H41A 0.9800 . ?
C41 H41B 0.9800 . ?
C42 C43 1.523(9) . ?
C42 H42A 0.9800 . ?
C42 H42B 0.9800 . ?
C43 C44 1.541(8) . ?
C43 H43 0.9900 . ?
C44 H44A 0.9800 . ?
C44 H44B 0.9800 . ?
